data_2218205
loop_
_publ_author_name
'Song, Wen-Dong'
'Fan, Run-Zhen'
'Wu, Hong-Mian'

_publ_section_title
Aquabis(1<i>H</i>-imidazole-\k<i>N</i>^3^)bis(4-methylbenzoato)-\k<i>O</i>;\k<i>O</i>,<i>O</i>'-nickel(II)
_journal_coeditor_code NG2442
_journal_issue 5
_journal_name_full 'Acta Crystallographica Section E'
_journal_page_first m648
_journal_paper_doi 10.1107/S1600536808009471
_journal_volume 64
_journal_year 2008
_chemical_formula_iupac '[Ni (C8 H7 O2)2 (C3 H4 N2)2 (H2 O)]'
_chemical_formula_moiety 'C22 H24 N4 Ni O5'
_chemical_formula_sum 'C22 H24 N4 Ni O5'
_chemical_formula_weight 483.16
_chemical_name_systematic
;
Aquabis(1H-imidazole-\kN^3^)bis(4-methylbenzoato)-\kO;\kO,O'-nickel(II)
;
_space_group_IT_number 14
_symmetry_cell_setting monoclinic
_symmetry_space_group_name_Hall '-P 2yn'
_symmetry_space_group_name_H-M 'P 1 21/n 1'
_atom_sites_solution_hydrogens geom
_atom_sites_solution_primary direct
_atom_sites_solution_secondary difmap
_audit_creation_method SHELXL-97
_cell_angle_alpha 90.00
_cell_angle_beta 101.813(4)
_cell_angle_gamma 90.00
_cell_formula_units_Z 4
_cell_length_a 18.9456(12)
_cell_length_b 5.8755(4)
_cell_length_c 20.3209(14)
_cell_measurement_reflns_used 3600
_cell_measurement_temperature 296(2)
_cell_measurement_theta_max 28
_cell_measurement_theta_min 1.36
_cell_volume 2214.1(3)
_computing_cell_refinement 'SAINT (Bruker, 2004)'
_computing_data_collection 'APEX2 (Bruker, 2004)'
_computing_data_reduction 'SAINT (Bruker, 2004)'
_computing_molecular_graphics 'XP in SHELXTL (Sheldrick, 2008)'
_computing_publication_material 'SHELXTL (Sheldrick, 2008)'
_computing_structure_refinement 'SHELXL97 (Sheldrick, 2008)'
_computing_structure_solution 'SHELXS97 (Sheldrick, 2008)'
_diffrn_ambient_temperature 296(2)
_diffrn_measured_fraction_theta_full 0.950
_diffrn_measured_fraction_theta_max 0.950
_diffrn_measurement_device_type 'Bruker APEXII area-detector'
_diffrn_measurement_method '\f and \w'
_diffrn_radiation_monochromator graphite
_diffrn_radiation_source 'fine-focus sealed tube'
_diffrn_radiation_type MoK\a
_diffrn_radiation_wavelength 0.71073
_diffrn_reflns_av_R_equivalents 0.0770
_diffrn_reflns_av_sigmaI/netI 0.0654
_diffrn_reflns_limit_h_max 22
_diffrn_reflns_limit_h_min -22
_diffrn_reflns_limit_k_max 7
_diffrn_reflns_limit_k_min -7
_diffrn_reflns_limit_l_max 21
_diffrn_reflns_limit_l_min -22
_diffrn_reflns_number 20580
_diffrn_reflns_theta_full 25.20
_diffrn_reflns_theta_max 25.20
_diffrn_reflns_theta_min 1.65
_diffrn_standards_interval_count 0
_diffrn_standards_interval_time 0
_diffrn_standards_number 0
_exptl_absorpt_coefficient_mu 0.918
_exptl_absorpt_correction_T_max 0.8031
_exptl_absorpt_correction_T_min 0.7704
_exptl_absorpt_correction_type multi-scan
_exptl_absorpt_process_details '(SADABS; Sheldrick, 1996)'
_exptl_crystal_colour blue
_exptl_crystal_density_diffrn 1.449
_exptl_crystal_density_method 'not measured'
_exptl_crystal_description block
_exptl_crystal_F_000 1008
_exptl_crystal_size_max 0.30
_exptl_crystal_size_mid 0.26
_exptl_crystal_size_min 0.25
_refine_diff_density_max 1.019
_refine_diff_density_min -0.713
_refine_ls_extinction_method none
_refine_ls_goodness_of_fit_ref 1.067
_refine_ls_hydrogen_treatment mixed
_refine_ls_matrix_type full
_refine_ls_number_parameters 297
_refine_ls_number_reflns 3776
_refine_ls_number_restraints 3
_refine_ls_restrained_S_all 1.067
_refine_ls_R_factor_all 0.0825
_refine_ls_R_factor_gt 0.0603
_refine_ls_shift/su_max 0.001
_refine_ls_shift/su_mean 0.000
_refine_ls_structure_factor_coef Fsqd
_refine_ls_weighting_details 'calc w=1/[\s^2^(Fo^2^)+(0.1064P)^2^+0.0659P] where P=(Fo^2^+2Fc^2^)/3'
_refine_ls_weighting_scheme calc
_refine_ls_wR_factor_gt 0.1524
_refine_ls_wR_factor_ref 0.1709
_reflns_number_gt 2815
_reflns_number_total 3776
_reflns_threshold_expression I>2\s(I)
_cod_data_source_file ng2442.cif
_cod_data_source_block I
_cod_original_sg_symbol_H-M 'P 21/n'
_cod_database_code 2218205
_cod_database_fobs_code 2218205

loop_
_symmetry_equiv_pos_as_xyz
'x, y, z'
'-x+1/2, y+1/2, -z+1/2'
'-x, -y, -z'
'x-1/2, -y-1/2, z-1/2'

loop_
_atom_site_type_symbol
_atom_site_label
_atom_site_fract_x
_atom_site_fract_y
_atom_site_fract_z
_atom_site_U_iso_or_equiv
_atom_site_adp_type
_atom_site_calc_flag
_atom_site_refinement_flags
_atom_site_occupancy
C C1 0.68032(18) 0.0732(7) 0.9997(2) 0.0328(10) Uani d . 1
C C2 0.72717(19) 0.1141(7) 1.0678(2) 0.0318(10) Uani d . 1
C C3 0.7618(2) 0.3198(8) 1.0827(2) 0.0434(12) Uani d . 1
H H3 0.7552 0.4352 1.0507 0.052 Uiso calc R 1
C C4 0.8066(2) 0.3558(9) 1.1451(3) 0.0515(13) Uani d . 1
H H4 0.8302 0.4949 1.1538 0.062 Uiso calc R 1
C C5 0.8171(2) 0.1911(9) 1.1943(3) 0.0450(12) Uani d . 1
C C6 0.7816(2) -0.0143(9) 1.1796(3) 0.0532(13) Uani d . 1
H H6 0.7875 -0.1286 1.2119 0.064 Uiso calc R 1
C C7 0.7377(2) -0.0515(8) 1.1177(3) 0.0473(12) Uani d . 1
H H7 0.7144 -0.1910 1.1090 0.057 Uiso calc R 1
C C8 0.8676(3) 0.2326(11) 1.2602(3) 0.0676(17) Uani d . 1
H H8A 0.9136 0.1655 1.2593 0.101 Uiso calc R 1
H H8B 0.8482 0.1655 1.2957 0.101 Uiso calc R 1
H H8C 0.8733 0.3935 1.2677 0.101 Uiso calc R 1
C C9 0.56235(18) 0.1063(7) 0.7571(2) 0.0291(9) Uani d . 1
C C10 0.51866(17) 0.0039(6) 0.6958(2) 0.0282(9) Uani d . 1
C C11 0.5069(2) 0.1198(8) 0.6345(2) 0.0402(11) Uani d . 1
H H11 0.5271 0.2633 0.6325 0.048 Uiso calc R 1
C C12 0.4665(2) 0.0269(8) 0.5775(2) 0.0463(12) Uani d . 1
H H12 0.4593 0.1088 0.5375 0.056 Uiso calc R 1
C C13 0.4360(2) -0.1874(8) 0.5782(3) 0.0442(12) Uani d . 1
C C14 0.4474(2) -0.3059(8) 0.6384(3) 0.0406(12) Uani d . 1
H H14 0.4271 -0.4496 0.6398 0.049 Uiso calc R 1
C C15 0.4884(2) -0.2135(7) 0.6964(2) 0.0351(11) Uani d . 1
H H15 0.4960 -0.2964 0.7362 0.042 Uiso calc R 1
C C16 0.3904(3) -0.2924(10) 0.5148(3) 0.0693(17) Uani d . 1
H H16A 0.4187 -0.3031 0.4807 0.104 Uiso calc R 1
H H16B 0.3490 -0.1985 0.4989 0.104 Uiso calc R 1
H H16C 0.3750 -0.4417 0.5249 0.104 Uiso calc R 1
C C17 0.49535(19) 0.5721(7) 0.8861(2) 0.0373(11) Uani d . 1
H H17 0.5079 0.7042 0.8660 0.045 Uiso calc R 1
C C18 0.4381(2) 0.5510(8) 0.9164(2) 0.0433(12) Uani d . 1
H H18 0.4047 0.6627 0.9210 0.052 Uiso calc R 1
C C19 0.4959(2) 0.2304(8) 0.9211(3) 0.0411(12) Uani d . 1
H H19 0.5083 0.0787 0.9301 0.049 Uiso calc R 1
C C20 0.7912(2) 0.2900(8) 0.8792(3) 0.0495(14) Uani d . 1
H H20 0.7947 0.3948 0.9140 0.059 Uiso calc R 1
C C21 0.7474(2) 0.0663(7) 0.7991(2) 0.0420(11) Uani d . 1
H H21 0.7152 -0.0160 0.7671 0.050 Uiso calc R 1
N N4 0.81940(17) 0.0528(6) 0.8074(2) 0.0467(10) Uani d . 1
H H22 0.8430 -0.0306 0.7846 0.056 Uiso calc R 1
N N1 0.53185(15) 0.3705(6) 0.88955(18) 0.0333(8) Uani d . 1
N N2 0.43972(17) 0.3329(7) 0.93841(19) 0.0413(10) Uani d . 1
H H2 0.4098 0.2716 0.9598 0.050 Uiso calc R 1
N N3 0.72811(16) 0.2084(5) 0.84118(19) 0.0322(9) Uani d . 1
C C22 0.8477(2) 0.1935(9) 0.8579(3) 0.0499(14) Uani d . 1
H H4A 0.8964 0.2199 0.8749 0.060 Uiso calc R 1
Ni Ni1 0.62851(2) 0.29313(8) 0.86285(3) 0.0263(2) Uani d . 1
O O1 0.67349(15) 0.2409(5) 0.95998(16) 0.0380(8) Uani d . 1
O O2 0.65064(15) -0.1153(5) 0.98695(15) 0.0437(8) Uani d . 1
O O3 0.57902(13) -0.0107(4) 0.80995(15) 0.0338(7) Uani d . 1
O O4 0.58228(13) 0.3134(4) 0.75769(15) 0.0300(7) Uani d . 1
O O1W 0.66137(13) 0.6312(5) 0.87438(15) 0.0344(7) Uani d D 1
H H1W 0.6334(14) 0.721(6) 0.887(2) 0.052 Uiso d D 1
H H2W 0.7005(9) 0.663(7) 0.896(2) 0.052 Uiso d D 1

loop_
_atom_site_aniso_label
_atom_site_aniso_U_11
_atom_site_aniso_U_22
_atom_site_aniso_U_33
_atom_site_aniso_U_12
_atom_site_aniso_U_13
_atom_site_aniso_U_23
C1 0.0320(19) 0.036(2) 0.034(3) 0.0060(16) 0.0155(18) -0.002(2)
C2 0.0314(18) 0.038(2) 0.027(3) 0.0003(17) 0.0100(17) 0.001(2)
C3 0.049(2) 0.042(3) 0.036(3) -0.0022(19) 0.002(2) 0.009(2)
C4 0.047(2) 0.053(3) 0.050(4) -0.008(2) 0.001(2) -0.005(3)
C5 0.035(2) 0.069(3) 0.029(3) 0.005(2) 0.0035(19) 0.002(3)
C6 0.054(3) 0.068(3) 0.035(3) 0.002(2) 0.001(2) 0.021(3)
C7 0.048(2) 0.047(3) 0.046(3) -0.007(2) 0.006(2) 0.004(2)
C8 0.050(3) 0.107(5) 0.043(4) 0.002(3) 0.001(3) 0.001(3)
C9 0.0326(18) 0.026(2) 0.031(3) 0.0049(16) 0.0122(17) 0.001(2)
C10 0.0306(18) 0.030(2) 0.026(3) 0.0001(15) 0.0104(16) 0.0001(19)
C11 0.046(2) 0.034(2) 0.041(3) -0.0007(19) 0.011(2) -0.002(2)
C12 0.057(3) 0.048(3) 0.032(3) 0.003(2) 0.005(2) 0.004(2)
C13 0.036(2) 0.055(3) 0.042(3) -0.0048(19) 0.008(2) -0.012(3)
C14 0.038(2) 0.040(3) 0.044(4) -0.0082(17) 0.008(2) -0.008(2)
C15 0.039(2) 0.030(2) 0.038(3) -0.0015(16) 0.0107(19) -0.001(2)
C16 0.070(3) 0.079(4) 0.057(5) -0.020(3) 0.008(3) -0.025(3)
C17 0.036(2) 0.034(2) 0.044(3) -0.0018(16) 0.0125(18) -0.007(2)
C18 0.036(2) 0.052(3) 0.045(3) 0.0025(19) 0.014(2) -0.013(2)
C19 0.040(2) 0.042(3) 0.043(3) -0.0010(18) 0.010(2) 0.000(2)
C20 0.034(2) 0.060(3) 0.056(4) -0.0034(19) 0.013(2) -0.016(3)
C21 0.043(2) 0.036(2) 0.049(3) 0.0004(18) 0.015(2) -0.008(2)
N4 0.0425(19) 0.045(2) 0.059(3) 0.0097(16) 0.0251(18) -0.005(2)
N1 0.0318(16) 0.0358(19) 0.035(2) -0.0025(14) 0.0123(14) 0.0007(17)
N2 0.0344(17) 0.058(3) 0.037(3) -0.0090(16) 0.0194(16) -0.006(2)
N3 0.0329(16) 0.0297(18) 0.036(3) 0.0001(13) 0.0130(15) -0.0062(17)
C22 0.034(2) 0.064(3) 0.055(4) 0.000(2) 0.016(2) -0.001(3)
Ni1 0.0288(3) 0.0243(3) 0.0276(4) 0.00023(17) 0.0098(2) 0.0002(2)
O1 0.0404(15) 0.0427(18) 0.030(2) 0.0005(12) 0.0042(13) 0.0050(14)
O2 0.0580(17) 0.0408(18) 0.035(2) -0.0158(15) 0.0168(14) -0.0062(16)
O3 0.0400(14) 0.0276(15) 0.032(2) -0.0014(11) 0.0030(12) 0.0030(14)
O4 0.0374(14) 0.0249(15) 0.0286(19) -0.0026(11) 0.0090(12) 0.0007(13)
O1W 0.0316(13) 0.0292(15) 0.044(2) -0.0014(12) 0.0124(13) -0.0067(14)

loop_
_atom_type_symbol
_atom_type_description
_atom_type_scat_dispersion_real
_atom_type_scat_dispersion_imag
_atom_type_scat_source
C C 0.0033 0.0016 'International Tables Vol C Tables 4.2.6.8 and 6.1.1.4'
H H 0.0000 0.0000 'International Tables Vol C Tables 4.2.6.8 and 6.1.1.4'
N N 0.0061 0.0033 'International Tables Vol C Tables 4.2.6.8 and 6.1.1.4'
O O 0.0106 0.0060 'International Tables Vol C Tables 4.2.6.8 and 6.1.1.4'
Ni Ni 0.3393 1.1124 'International Tables Vol C Tables 4.2.6.8 and 6.1.1.4'

loop_
_geom_angle_atom_site_label_1
_geom_angle_atom_site_label_2
_geom_angle_atom_site_label_3
_geom_angle
O2 C1 O1 125.3(4)
O2 C1 C2 119.4(4)
O1 C1 C2 115.3(4)
C3 C2 C7 117.6(4)
C3 C2 C1 120.4(4)
C7 C2 C1 121.9(4)
C2 C3 C4 120.5(4)
C2 C3 H3 119.8
C4 C3 H3 119.8
C5 C4 C3 121.7(5)
C5 C4 H4 119.1
C3 C4 H4 119.1
C4 C5 C6 117.7(4)
C4 C5 C8 120.3(5)
C6 C5 C8 121.9(5)
C7 C6 C5 120.8(5)
C7 C6 H6 119.6
C5 C6 H6 119.6
C6 C7 C2 121.7(4)
C6 C7 H7 119.2
C2 C7 H7 119.2
C5 C8 H8A 109.5
C5 C8 H8B 109.5
H8A C8 H8B 109.5
C5 C8 H8C 109.5
H8A C8 H8C 109.5
H8B C8 H8C 109.5
O3 C9 O4 119.4(4)
O3 C9 C10 119.8(4)
O4 C9 C10 120.8(4)
C11 C10 C15 117.5(4)
C11 C10 C9 120.9(4)
C15 C10 C9 121.6(4)
C12 C11 C10 121.4(4)
C12 C11 H11 119.3
C10 C11 H11 119.3
C11 C12 C13 121.1(5)
C11 C12 H12 119.4
C13 C12 H12 119.4
C14 C13 C12 118.4(4)
C14 C13 C16 120.1(5)
C12 C13 C16 121.5(5)
C15 C14 C13 120.9(4)
C15 C14 H14 119.5
C13 C14 H14 119.5
C14 C15 C10 120.6(4)
C14 C15 H15 119.7
C10 C15 H15 119.7
C13 C16 H16A 109.5
C13 C16 H16B 109.5
H16A C16 H16B 109.5
C13 C16 H16C 109.5
H16A C16 H16C 109.5
H16B C16 H16C 109.5
C18 C17 N1 109.9(4)
C18 C17 H17 125.1
N1 C17 H17 125.1
N2 C18 C17 105.6(4)
N2 C18 H18 127.2
C17 C18 H18 127.2
N1 C19 N2 111.5(4)
N1 C19 H19 124.2
N2 C19 H19 124.2
C22 C20 N3 109.1(4)
C22 C20 H20 125.4
N3 C20 H20 125.4
N3 C21 N4 111.7(4)
N3 C21 H21 124.1
N4 C21 H21 124.1
C22 N4 C21 107.3(4)
C22 N4 H22 126.4
C21 N4 H22 126.4
C19 N1 C17 105.1(3)
C19 N1 Ni1 124.4(3)
C17 N1 Ni1 130.1(3)
C19 N2 C18 107.8(4)
C19 N2 H2 126.1
C18 N2 H2 126.1
C21 N3 C20 105.4(3)
C21 N3 Ni1 132.9(3)
C20 N3 Ni1 121.3(3)
N4 C22 C20 106.5(4)
N4 C22 H4A 126.8
C20 C22 H4A 126.8
O1 Ni1 N1 89.78(13)
O1 Ni1 O1W 88.76(12)
N1 Ni1 O1W 91.21(12)
O1 Ni1 N3 87.18(13)
N1 Ni1 N3 176.89(14)
O1W Ni1 N3 89.37(11)
O1 Ni1 O4 174.26(11)
N1 Ni1 O4 92.66(12)
O1W Ni1 O4 96.38(11)
N3 Ni1 O4 90.32(12)
O1 Ni1 O3 114.23(12)
N1 Ni1 O3 89.70(12)
O1W Ni1 O3 157.00(12)
N3 Ni1 O3 90.96(11)
O4 Ni1 O3 60.62(10)
C1 O1 Ni1 135.7(3)
C9 O3 Ni1 88.9(2)
C9 O4 Ni1 90.9(2)
Ni1 O1W H1W 116(3)
Ni1 O1W H2W 120(3)
H1W O1W H2W 104.8(17)

loop_
_geom_bond_atom_site_label_1
_geom_bond_atom_site_label_2
_geom_bond_distance
C1 O2 1.245(5)
C1 O1 1.264(5)
C1 C2 1.503(6)
C2 C3 1.379(6)
C2 C7 1.389(6)
C3 C4 1.391(6)
C3 H3 0.9300
C4 C5 1.376(7)
C4 H4 0.9300
C5 C6 1.384(7)
C5 C8 1.497(7)
C6 C7 1.376(6)
C6 H6 0.9300
C7 H7 0.9300
C8 H8A 0.9600
C8 H8B 0.9600
C8 H8C 0.9600
C9 O3 1.260(5)
C9 O4 1.274(5)
C9 C10 1.475(6)
C10 C11 1.396(6)
C10 C15 1.401(5)
C11 C12 1.365(6)
C11 H11 0.9300
C12 C13 1.387(6)
C12 H12 0.9300
C13 C14 1.385(7)
C13 C16 1.526(7)
C14 C15 1.383(6)
C14 H14 0.9300
C15 H15 0.9300
C16 H16A 0.9600
C16 H16B 0.9600
C16 H16C 0.9600
C17 C18 1.359(6)
C17 N1 1.366(5)
C17 H17 0.9300
C18 N2 1.356(6)
C18 H18 0.9300
C19 N1 1.315(5)
C19 N2 1.333(5)
C19 H19 0.9300
C20 C22 1.359(6)
C20 N3 1.370(5)
C20 H20 0.9300
C21 N3 1.300(5)
C21 N4 1.342(5)
C21 H21 0.9300
N4 C22 1.341(6)
N4 H22 0.8600
N1 Ni1 2.065(3)
N2 H2 0.8600
N3 Ni1 2.084(3)
C22 H4A 0.9300
Ni1 O1 2.007(3)
Ni1 O1W 2.081(3)
Ni1 O4 2.140(3)
Ni1 O3 2.193(3)
O1W H1W 0.826(10)
O1W H2W 0.805(10)

loop_
_geom_hbond_atom_site_label_D
_geom_hbond_atom_site_label_H
_geom_hbond_atom_site_label_A
_geom_hbond_site_symmetry_A
_geom_hbond_distance_DH
_geom_hbond_distance_HA
_geom_hbond_distance_DA
_geom_hbond_angle_DHA
O1W H1W O3 1_565 0.826(10) 2.31(4) 2.782(4) 116(4)
O1W H1W O2 1_565 0.826(10) 2.21(3) 2.772(4) 126(3)
N2 H2 O2 3_657 0.86 1.96 2.816(5) 174.6
N4 H22 O4 2_646 0.86 2.02 2.865(4) 167.1
